data_7043584
loop_
_publ_author_name
'Lee, Kyounghoon'
'Donahue, Courtney M.'
'Daly, Scott R.'

_publ_section_title
;
 Triaminoborane-bridged diphosphine complexes with Ni and Pd: coordination
 chemistry, structures, and ligand-centered reactivity
;
_journal_name_full 'Dalton Trans.'
_journal_paper_doi 10.1039/C7DT02144E
_journal_year 2017
_chemical_formula_moiety 'C30 H32 B Cl2 N3 P2 Pd'
_chemical_formula_sum 'C30 H32 B Cl2 N3 P2 Pd'
_chemical_formula_weight 684.63
_space_group_crystal_system monoclinic
_space_group_IT_number 14
_space_group_name_Hall '-P 2ybc'
_space_group_name_H-M_alt 'P 1 21/c 1'
_symmetry_space_group_name_Hall '-P 2ybc'
_symmetry_space_group_name_H-M 'P 1 21/c 1'
_atom_sites_solution_hydrogens geom
_audit_creation_date 2016-10-17
_audit_creation_method
;
Olex2 1.2
(compiled 2016.09.09 svn.r3337 for OlexSys, GUI svn.r5227)
;
_audit_update_record
;
2017-06-30 deposited with the CCDC.
2017-07-03 downloaded from the CCDC.
;
_cell_angle_alpha 90
_cell_angle_beta 104.019(5)
_cell_angle_gamma 90
_cell_formula_units_Z 4
_cell_length_a 12.9178(13)
_cell_length_b 13.3011(13)
_cell_length_c 18.1092(18)
_cell_measurement_reflns_used 9728
_cell_measurement_temperature 190(2)
_cell_measurement_theta_max 29.03
_cell_measurement_theta_min 2.233
_cell_volume 3018.9(5)
_computing_cell_refinement 'APEX II (Bruker-AXS, 2015)'
_computing_data_collection 'APEX II (Bruker-AXS, 2015)'
_computing_data_reduction 'APEX II (Bruker-AXS, 2015)'
_computing_molecular_graphics 'Olex2 (Dolomanov et al., 2009)'
_computing_publication_material 'Olex2 (Dolomanov et al., 2009)'
_computing_structure_refinement 'ShelXL (Sheldrick, 2015)'
_computing_structure_solution 'ShelXT (Sheldrick, 2015)'
_diffrn_ambient_temperature 190.15
_diffrn_measured_fraction_theta_full 0.999
_diffrn_measured_fraction_theta_max 0.998
_diffrn_measurement_device_type 'Bruker Nonius Kappa Apex II'
_diffrn_radiation_type MoK\a
_diffrn_radiation_wavelength 0.71073
_diffrn_reflns_av_R_equivalents 0.0278
_diffrn_reflns_av_unetI/netI 0.0150
_diffrn_reflns_Laue_measured_fraction_full 0.999
_diffrn_reflns_Laue_measured_fraction_max 0.998
_diffrn_reflns_limit_h_max 17
_diffrn_reflns_limit_h_min -17
_diffrn_reflns_limit_k_max 18
_diffrn_reflns_limit_k_min -18
_diffrn_reflns_limit_l_max 24
_diffrn_reflns_limit_l_min -24
_diffrn_reflns_number 74406
_diffrn_reflns_point_group_measured_fraction_full 0.999
_diffrn_reflns_point_group_measured_fraction_max 0.998
_diffrn_reflns_theta_full 25.242
_diffrn_reflns_theta_max 29.037
_diffrn_reflns_theta_min 2.922
_exptl_absorpt_coefficient_mu 0.923
_exptl_absorpt_correction_T_max 0.889
_exptl_absorpt_correction_T_min 0.820
_exptl_absorpt_correction_type multi-scan
_exptl_crystal_colour yellow
_exptl_crystal_density_diffrn 1.506
_exptl_crystal_description plate
_exptl_crystal_F_000 1392
_exptl_crystal_size_max 0.34
_exptl_crystal_size_mid 0.32
_exptl_crystal_size_min 0.13
_exptl_transmission_factor_max 0.889
_exptl_transmission_factor_min 0.820
_refine_diff_density_max 0.439
_refine_diff_density_min -0.422
_refine_diff_density_rms 0.066
_refine_ls_extinction_method none
_refine_ls_goodness_of_fit_ref 1.079
_refine_ls_hydrogen_treatment constr
_refine_ls_matrix_type full
_refine_ls_number_parameters 352
_refine_ls_number_reflns 8050
_refine_ls_number_restraints 0
_refine_ls_restrained_S_all 1.079
_refine_ls_R_factor_all 0.0294
_refine_ls_R_factor_gt 0.0233
_refine_ls_shift/su_max 0.001
_refine_ls_shift/su_mean 0.000
_refine_ls_structure_factor_coef Fsqd
_refine_ls_weighting_details 'w=1/[\s^2^(Fo^2^)+(0.0153P)^2^+3.4172P] where P=(Fo^2^+2Fc^2^)/3'
_refine_ls_weighting_scheme calc
_refine_ls_wR_factor_gt 0.0508
_refine_ls_wR_factor_ref 0.0558
_reflns_Friedel_coverage 0.000
_reflns_number_gt 7220
_reflns_number_total 8050
_reflns_threshold_expression 'I > 2\s(I)'
_cod_data_source_file c7dt02144e2.cif
_cod_data_source_block dal1543
_cod_database_code 7043584
_shelx_space_group_comment
;
The symmetry employed for this shelxl refinement is uniquely defined
by the following loop, which should always be used as a source of
symmetry information in preference to the above space-group names.
They are only intended as comments.
;
_shelx_estimated_absorpt_t_max 0.889
_shelx_estimated_absorpt_t_min 0.744
_olex2_refinement_description
;
1. Fixed Uiso
 At 1.2 times of:
  All C(H) groups, All C(H,H) groups
2.a Secondary CH2 refined with riding coordinates:
 C3(H4a,H4b), C6(H1a,H1b), C4(H3a,H3b), C2(H5a,H5b), C1(H6a,H6b), C5(H2a,H2b)
2.b Aromatic/amide H refined with riding coordinates:
 C32(H16), C42(H26), C46(H22), C16(H42), C33(H15), C43(H25), C12(H46),
 C36(H12), C26(H32), C34(H14), C15(H43), C44(H24), C25(H33), C14(H44), C22(H36),
  C35(H13), C13(H45), C45(H23), C24(H34), C23(H35)
;
_shelx_shelxl_version_number 2014/7
_olex2_submission_special_instructions 'No special instructions were received'

loop_
_space_group_symop_operation_xyz
'x, y, z'
'-x, y+1/2, -z+1/2'
'-x, -y, -z'
'x, -y-1/2, z-1/2'

loop_
_atom_site_label
_atom_site_type_symbol
_atom_site_fract_x
_atom_site_fract_y
_atom_site_fract_z
_atom_site_U_iso_or_equiv
_atom_site_adp_type
_atom_site_occupancy
_atom_site_site_symmetry_order
_atom_site_calc_flag
_atom_site_refinement_flags_posn
Pd1 Pd 0.26365(2) 0.30208(2) 0.29292(2) 0.01415(3) Uani 1 1 d .
P1 P 0.20457(3) 0.35726(3) 0.39178(2) 0.01385(7) Uani 1 1 d .
Cl1 Cl 0.13106(3) 0.39445(3) 0.20765(2) 0.02425(9) Uani 1 1 d .
P2 P 0.37429(3) 0.19959(3) 0.37244(2) 0.01679(8) Uani 1 1 d .
Cl2 Cl 0.31807(4) 0.23224(4) 0.18857(2) 0.03162(10) Uani 1 1 d .
N1 N 0.29870(11) 0.38412(10) 0.47035(7) 0.0171(3) Uani 1 1 d .
N2 N 0.47010(11) 0.36622(11) 0.56505(8) 0.0219(3) Uani 1 1 d .
N3 N 0.42804(11) 0.24067(11) 0.46111(8) 0.0195(3) Uani 1 1 d .
C16 C 0.11695(15) 0.23516(14) 0.48798(10) 0.0245(3) Uani 1 1 d .
H16 H 0.1641 0.2673 0.5298 0.029 Uiso 1 1 calc R
C11 C 0.11625(13) 0.26303(12) 0.41378(9) 0.0179(3) Uani 1 1 d .
C26 C 0.17358(16) 0.55605(13) 0.35032(10) 0.0266(4) Uani 1 1 d .
H26 H 0.2432 0.5516 0.3419 0.032 Uiso 1 1 calc R
C41 C 0.49117(13) 0.15995(14) 0.34069(10) 0.0230(3) Uani 1 1 d .
C22 C 0.02342(15) 0.47784(16) 0.38363(12) 0.0316(4) Uani 1 1 d .
H22 H -0.0100 0.4203 0.3986 0.038 Uiso 1 1 calc R
C21 C 0.12625(13) 0.47155(13) 0.37315(9) 0.0192(3) Uani 1 1 d .
C42 C 0.56115(15) 0.23359(17) 0.32852(11) 0.0322(4) Uani 1 1 d .
H42 H 0.5426 0.3026 0.3297 0.039 Uiso 1 1 calc R
C4 C 0.55632(16) 0.30468(16) 0.60943(11) 0.0330(4) Uani 1 1 d .
H4A H 0.5600 0.3133 0.6643 0.040 Uiso 1 1 calc R
H4B H 0.6251 0.3272 0.6001 0.040 Uiso 1 1 calc R
C15 C 0.04835(17) 0.16005(16) 0.50068(11) 0.0324(4) Uani 1 1 d .
H15 H 0.0475 0.1420 0.5513 0.039 Uiso 1 1 calc R
C1 C 0.27309(14) 0.45484(14) 0.52753(10) 0.0233(3) Uani 1 1 d .
H1A H 0.2572 0.4165 0.5703 0.028 Uiso 1 1 calc R
H1B H 0.2095 0.4954 0.5037 0.028 Uiso 1 1 calc R
C25 C 0.1193(2) 0.64709(15) 0.33973(12) 0.0382(5) Uani 1 1 d .
H25 H 0.1523 0.7050 0.3249 0.046 Uiso 1 1 calc R
C46 C 0.51741(17) 0.05906(16) 0.33592(12) 0.0339(4) Uani 1 1 d .
H46 H 0.4690 0.0083 0.3430 0.041 Uiso 1 1 calc R
C12 C 0.04849(15) 0.21336(15) 0.35310(10) 0.0287(4) Uani 1 1 d .
H12 H 0.0479 0.2318 0.3023 0.034 Uiso 1 1 calc R
C32 C 0.29471(16) 0.04991(15) 0.45247(12) 0.0304(4) Uani 1 1 d .
H32 H 0.3322 0.0835 0.4973 0.036 Uiso 1 1 calc R
C14 C -0.01838(16) 0.11162(16) 0.44013(12) 0.0331(4) Uani 1 1 d .
H14 H -0.0649 0.0603 0.4493 0.040 Uiso 1 1 calc R
C3 C 0.45949(15) 0.46169(15) 0.60242(10) 0.0282(4) Uani 1 1 d .
H3A H 0.5266 0.5004 0.6091 0.034 Uiso 1 1 calc R
H3B H 0.4475 0.4484 0.6535 0.034 Uiso 1 1 calc R
C5 C 0.53905(15) 0.19591(15) 0.58853(10) 0.0290(4) Uani 1 1 d .
H5A H 0.4754 0.1708 0.6041 0.035 Uiso 1 1 calc R
H5B H 0.6015 0.1562 0.6157 0.035 Uiso 1 1 calc R
C6 C 0.52341(14) 0.18277(16) 0.50358(10) 0.0281(4) Uani 1 1 d .
H6A H 0.5878 0.2066 0.4883 0.034 Uiso 1 1 calc R
H6B H 0.5136 0.1106 0.4905 0.034 Uiso 1 1 calc R
C31 C 0.30151(14) 0.08508(13) 0.38171(11) 0.0235(3) Uani 1 1 d .
C43 C 0.65865(17) 0.2063(2) 0.31457(13) 0.0452(6) Uani 1 1 d .
H43 H 0.7075 0.2566 0.3073 0.054 Uiso 1 1 calc R
C2 C 0.36795(16) 0.52314(14) 0.55656(11) 0.0292(4) Uani 1 1 d .
H2A H 0.3892 0.5553 0.5132 0.035 Uiso 1 1 calc R
H2B H 0.3488 0.5767 0.5888 0.035 Uiso 1 1 calc R
C24 C 0.0174(2) 0.65349(18) 0.35078(12) 0.0445(6) Uani 1 1 d .
H24 H -0.0196 0.7158 0.3438 0.053 Uiso 1 1 calc R
C33 C 0.23323(19) -0.03435(16) 0.45819(15) 0.0415(5) Uani 1 1 d .
H33 H 0.2305 -0.0594 0.5068 0.050 Uiso 1 1 calc R
C44 C 0.68438(18) 0.1055(2) 0.31128(12) 0.0483(7) Uani 1 1 d .
H44 H 0.7513 0.0870 0.3023 0.058 Uiso 1 1 calc R
C36 C 0.24496(17) 0.03594(15) 0.31620(13) 0.0358(5) Uani 1 1 d .
H36 H 0.2494 0.0590 0.2674 0.043 Uiso 1 1 calc R
C13 C -0.01810(16) 0.13718(16) 0.36640(12) 0.0340(4) Uani 1 1 d .
H13 H -0.0633 0.1028 0.3249 0.041 Uiso 1 1 calc R
C45 C 0.61441(19) 0.0323(2) 0.32076(13) 0.0450(6) Uani 1 1 d .
H45 H 0.6319 -0.0365 0.3170 0.054 Uiso 1 1 calc R
C23 C -0.03017(19) 0.5699(2) 0.37183(14) 0.0447(6) Uani 1 1 d .
H23 H -0.1007 0.5745 0.3785 0.054 Uiso 1 1 calc R
C34 C 0.17644(19) -0.08134(17) 0.39324(17) 0.0467(6) Uani 1 1 d .
H34 H 0.1331 -0.1378 0.3972 0.056 Uiso 1 1 calc R
C35 C 0.18196(19) -0.04712(17) 0.32267(16) 0.0463(6) Uani 1 1 d .
H35 H 0.1427 -0.0802 0.2782 0.056 Uiso 1 1 calc R
B1 B 0.39932(14) 0.33057(14) 0.49789(10) 0.0167(3) Uani 1 1 d .

loop_
_atom_site_aniso_label
_atom_site_aniso_U_11
_atom_site_aniso_U_22
_atom_site_aniso_U_33
_atom_site_aniso_U_23
_atom_site_aniso_U_13
_atom_site_aniso_U_12
Pd1 0.01536(6) 0.01407(6) 0.01296(5) -0.00073(4) 0.00332(4) 0.00044(4)
P1 0.01357(17) 0.01402(18) 0.01391(17) -0.00084(14) 0.00325(13) -0.00033(14)
Cl1 0.0294(2) 0.02157(19) 0.01817(18) 0.00163(15) -0.00116(15) 0.00544(16)
P2 0.01585(18) 0.01561(18) 0.01808(18) -0.00115(15) 0.00253(14) 0.00229(15)
Cl2 0.0355(2) 0.0416(3) 0.01891(19) -0.00605(18) 0.00871(17) 0.0117(2)
N1 0.0178(6) 0.0178(6) 0.0151(6) -0.0050(5) 0.0024(5) -0.0008(5)
N2 0.0206(7) 0.0255(7) 0.0175(6) 0.0001(6) 0.0006(5) -0.0038(6)
N3 0.0180(6) 0.0217(7) 0.0169(6) 0.0010(5) 0.0008(5) 0.0041(5)
C16 0.0305(9) 0.0245(8) 0.0194(8) -0.0013(7) 0.0078(7) -0.0038(7)
C11 0.0184(7) 0.0172(7) 0.0186(7) 0.0000(6) 0.0055(6) -0.0021(6)
C26 0.0344(10) 0.0182(8) 0.0264(9) -0.0011(7) 0.0060(7) 0.0032(7)
C41 0.0192(8) 0.0297(9) 0.0193(8) -0.0035(7) 0.0030(6) 0.0067(7)
C22 0.0264(9) 0.0360(11) 0.0346(10) 0.0010(8) 0.0114(8) 0.0093(8)
C21 0.0201(7) 0.0198(8) 0.0171(7) -0.0025(6) 0.0031(6) 0.0052(6)
C42 0.0250(9) 0.0422(11) 0.0302(10) -0.0117(8) 0.0084(7) -0.0032(8)
C4 0.0264(9) 0.0427(11) 0.0230(9) 0.0032(8) -0.0072(7) -0.0019(8)
C15 0.0414(11) 0.0328(10) 0.0276(9) 0.0050(8) 0.0172(8) -0.0071(9)
C1 0.0267(8) 0.0240(8) 0.0190(8) -0.0068(6) 0.0054(6) 0.0005(7)
C25 0.0622(15) 0.0199(9) 0.0303(10) 0.0005(8) 0.0072(10) 0.0090(9)
C46 0.0362(11) 0.0334(11) 0.0332(10) 0.0022(8) 0.0105(8) 0.0160(9)
C12 0.0292(9) 0.0364(10) 0.0195(8) 0.0001(7) 0.0041(7) -0.0133(8)
C32 0.0314(10) 0.0235(9) 0.0393(11) 0.0010(8) 0.0143(8) 0.0016(7)
C14 0.0328(10) 0.0294(10) 0.0405(11) 0.0036(8) 0.0155(8) -0.0111(8)
C3 0.0293(9) 0.0311(10) 0.0217(8) -0.0089(7) 0.0012(7) -0.0112(8)
C5 0.0260(9) 0.0362(10) 0.0216(8) 0.0087(8) -0.0002(7) 0.0064(8)
C6 0.0230(8) 0.0356(10) 0.0232(8) 0.0036(7) 0.0008(7) 0.0109(7)
C31 0.0202(8) 0.0159(7) 0.0332(9) 0.0003(7) 0.0040(7) 0.0026(6)
C43 0.0242(10) 0.0770(18) 0.0353(11) -0.0141(11) 0.0090(8) -0.0086(11)
C2 0.0390(10) 0.0215(9) 0.0262(9) -0.0086(7) 0.0063(8) -0.0069(8)
C24 0.0648(16) 0.0347(12) 0.0307(11) -0.0011(9) 0.0052(10) 0.0298(11)
C33 0.0441(12) 0.0283(10) 0.0607(15) 0.0043(10) 0.0292(11) -0.0014(9)
C44 0.0279(10) 0.088(2) 0.0283(10) -0.0076(12) 0.0061(8) 0.0233(12)
C36 0.0385(11) 0.0245(9) 0.0381(11) -0.0020(8) -0.0032(9) -0.0038(8)
C13 0.0311(10) 0.0372(11) 0.0321(10) -0.0036(8) 0.0047(8) -0.0174(9)
C45 0.0445(13) 0.0548(15) 0.0372(12) 0.0004(10) 0.0130(10) 0.0298(11)
C23 0.0358(11) 0.0542(15) 0.0447(13) -0.0032(11) 0.0111(10) 0.0253(11)
C34 0.0367(12) 0.0255(10) 0.0816(19) -0.0014(11) 0.0215(12) -0.0076(9)
C35 0.0385(12) 0.0279(11) 0.0650(16) -0.0084(11) -0.0019(11) -0.0075(9)
B1 0.0169(8) 0.0184(8) 0.0149(8) 0.0026(6) 0.0043(6) -0.0040(6)

loop_
_atom_type_symbol
_atom_type_description
_atom_type_scat_dispersion_real
_atom_type_scat_dispersion_imag
_atom_type_scat_source
C C 0.0033 0.0016 'International Tables Vol C Tables 4.2.6.8 and 6.1.1.4'
H H 0.0000 0.0000 'International Tables Vol C Tables 4.2.6.8 and 6.1.1.4'
B B 0.0013 0.0007 'International Tables Vol C Tables 4.2.6.8 and 6.1.1.4'
N N 0.0061 0.0033 'International Tables Vol C Tables 4.2.6.8 and 6.1.1.4'
P P 0.1023 0.0942 'International Tables Vol C Tables 4.2.6.8 and 6.1.1.4'
Cl Cl 0.1484 0.1585 'International Tables Vol C Tables 4.2.6.8 and 6.1.1.4'
Pd Pd -0.9988 1.0072 'International Tables Vol C Tables 4.2.6.8 and 6.1.1.4'

loop_
_geom_angle_atom_site_label_1
_geom_angle_atom_site_label_2
_geom_angle_atom_site_label_3
_geom_angle
P1 Pd1 Cl1 91.069(16)
P1 Pd1 Cl2 175.499(18)
Cl1 Pd1 Cl2 89.473(17)
P2 Pd1 P1 88.466(17)
P2 Pd1 Cl1 172.936(16)
P2 Pd1 Cl2 90.447(17)
N1 P1 Pd1 115.68(5)
N1 P1 C11 109.22(7)
N1 P1 C21 103.74(7)
C11 P1 Pd1 107.82(5)
C11 P1 C21 105.65(8)
C21 P1 Pd1 114.22(5)
N3 P2 Pd1 118.05(5)
N3 P2 C41 102.36(7)
N3 P2 C31 106.71(8)
C41 P2 Pd1 115.09(6)
C31 P2 Pd1 107.86(6)
C31 P2 C41 105.88(8)
C1 N1 P1 119.15(11)
B1 N1 P1 126.20(11)
B1 N1 C1 113.49(13)
C4 N2 C3 112.20(14)
B1 N2 C4 122.30(16)
B1 N2 C3 125.17(15)
C6 N3 P2 114.96(11)
B1 N3 P2 127.67(11)
B1 N3 C6 117.07(14)
C11 C16 H16 120.1
C15 C16 H16 120.1
C15 C16 C11 119.70(17)
C16 C11 P1 122.82(13)
C16 C11 C12 119.39(16)
C12 C11 P1 117.72(13)
C21 C26 H26 119.9
C25 C26 H26 119.9
C25 C26 C21 120.16(19)
C42 C41 P2 117.95(14)
C42 C41 C46 119.56(18)
C46 C41 P2 122.16(15)
C21 C22 H22 120.4
C21 C22 C23 119.1(2)
C23 C22 H22 120.4
C26 C21 P1 117.91(13)
C22 C21 P1 122.30(14)
C22 C21 C26 119.75(17)
C41 C42 H42 120.1
C41 C42 C43 119.9(2)
C43 C42 H42 120.1
N2 C4 H4A 109.5
N2 C4 H4B 109.5
N2 C4 C5 110.85(15)
H4A C4 H4B 108.1
C5 C4 H4A 109.5
C5 C4 H4B 109.5
C16 C15 H15 119.9
C14 C15 C16 120.30(17)
C14 C15 H15 119.9
N1 C1 H1A 109.9
N1 C1 H1B 109.9
N1 C1 C2 108.79(14)
H1A C1 H1B 108.3
C2 C1 H1A 109.9
C2 C1 H1B 109.9
C26 C25 H25 120.0
C24 C25 C26 120.1(2)
C24 C25 H25 120.0
C41 C46 H46 119.9
C41 C46 C45 120.2(2)
C45 C46 H46 119.9
C11 C12 H12 119.8
C13 C12 C11 120.43(17)
C13 C12 H12 119.8
C31 C32 H32 119.8
C31 C32 C33 120.4(2)
C33 C32 H32 119.8
C15 C14 H14 119.8
C13 C14 C15 120.46(18)
C13 C14 H14 119.8
N2 C3 H3A 109.4
N2 C3 H3B 109.4
N2 C3 C2 111.38(14)
H3A C3 H3B 108.0
C2 C3 H3A 109.4
C2 C3 H3B 109.4
C4 C5 H5A 109.6
C4 C5 H5B 109.6
C4 C5 C6 110.09(16)
H5A C5 H5B 108.2
C6 C5 H5A 109.6
C6 C5 H5B 109.6
N3 C6 C5 110.70(15)
N3 C6 H6A 109.5
N3 C6 H6B 109.5
C5 C6 H6A 109.5
C5 C6 H6B 109.5
H6A C6 H6B 108.1
C32 C31 P2 121.18(14)
C32 C31 C36 119.35(18)
C36 C31 P2 119.30(15)
C42 C43 H43 120.1
C44 C43 C42 119.8(2)
C44 C43 H43 120.1
C1 C2 H2A 109.9
C1 C2 H2B 109.9
C3 C2 C1 109.05(15)
C3 C2 H2A 109.9
C3 C2 H2B 109.9
H2A C2 H2B 108.3
C25 C24 H24 120.1
C23 C24 C25 119.87(19)
C23 C24 H24 120.1
C32 C33 H33 120.1
C34 C33 C32 119.8(2)
C34 C33 H33 120.1
C43 C44 H44 119.7
C45 C44 C43 120.7(2)
C45 C44 H44 119.7
C31 C36 H36 120.1
C35 C36 C31 119.7(2)
C35 C36 H36 120.1
C12 C13 H13 120.2
C14 C13 C12 119.69(18)
C14 C13 H13 120.2
C46 C45 H45 120.1
C44 C45 C46 119.8(2)
C44 C45 H45 120.1
C22 C23 H23 119.5
C24 C23 C22 121.0(2)
C24 C23 H23 119.5
C33 C34 H34 119.8
C35 C34 C33 120.5(2)
C35 C34 H34 119.8
C36 C35 H35 119.9
C34 C35 C36 120.2(2)
C34 C35 H35 119.9
N2 B1 N1 117.82(15)
N2 B1 N3 118.96(15)
N3 B1 N1 123.18(14)

loop_
_geom_bond_atom_site_label_1
_geom_bond_atom_site_label_2
_geom_bond_distance
Pd1 P1 2.2335(4)
Pd1 Cl1 2.3549(4)
Pd1 P2 2.2312(4)
Pd1 Cl2 2.3605(5)
P1 N1 1.6710(14)
P1 C11 1.8032(16)
P1 C21 1.8118(17)
P2 N3 1.6789(14)
P2 C41 1.8189(17)
P2 C31 1.8189(18)
N1 C1 1.494(2)
N1 B1 1.460(2)
N2 C4 1.457(2)
N2 C3 1.461(2)
N2 B1 1.415(2)
N3 C6 1.498(2)
N3 B1 1.460(2)
C16 H16 0.9500
C16 C11 1.392(2)
C16 C15 1.391(3)
C11 C12 1.394(2)
C26 H26 0.9500
C26 C21 1.389(3)
C26 C25 1.389(3)
C41 C42 1.386(3)
C41 C46 1.392(3)
C22 H22 0.9500
C22 C21 1.389(2)
C22 C23 1.397(3)
C42 H42 0.9500
C42 C43 1.391(3)
C4 H4A 0.9900
C4 H4B 0.9900
C4 C5 1.498(3)
C15 H15 0.9500
C15 C14 1.379(3)
C1 H1A 0.9900
C1 H1B 0.9900
C1 C2 1.514(2)
C25 H25 0.9500
C25 C24 1.381(4)
C46 H46 0.9500
C46 C45 1.392(3)
C12 H12 0.9500
C12 C13 1.387(3)
C32 H32 0.9500
C32 C31 1.387(3)
C32 C33 1.392(3)
C14 H14 0.9500
C14 C13 1.379(3)
C3 H3A 0.9900
C3 H3B 0.9900
C3 C2 1.510(3)
C5 H5A 0.9900
C5 H5B 0.9900
C5 C6 1.512(3)
C6 H6A 0.9900
C6 H6B 0.9900
C31 C36 1.396(3)
C43 H43 0.9500
C43 C44 1.386(4)
C2 H2A 0.9900
C2 H2B 0.9900
C24 H24 0.9500
C24 C23 1.369(4)
C33 H33 0.9500
C33 C34 1.376(4)
C44 H44 0.9500
C44 C45 1.367(4)
C36 H36 0.9500
C36 C35 1.394(3)
C13 H13 0.9500
C45 H45 0.9500
C23 H23 0.9500
C34 H34 0.9500
C34 C35 1.375(4)
C35 H35 0.9500
